data_2010429
loop_
_publ_author_name
'Overby, J.S.'
'Hanusa, T.P.'

_publ_section_title
;
 2,4,7,9-Tetra-<i>tert</i>-butyl-1,3,7,9-decatetraene
;
_journal_issue 2
_journal_name_full 'Acta Crystallographica Section C'
_journal_page_first 313
_journal_page_last 315
_journal_paper_doi 10.1107/S0108270194006426
_journal_volume 51
_journal_year 1995
_chemical_formula_moiety 'C26 H46'
_chemical_formula_sum 'C26 H46'
_chemical_formula_weight 358.65
_space_group_IT_number 14
_symmetry_cell_setting monoclinic
_symmetry_space_group_name_Hall '-P 2yn'
_symmetry_space_group_name_H-M 'P 1 21/n 1'
_atom_type_scat_source 'Cromer & Waber (1974)'
_cell_angle_alpha 90.
_cell_angle_beta 94.370(10)
_cell_angle_gamma 90.
_cell_formula_units_Z 2
_cell_length_a 9.559(2)
_cell_length_b 12.464(2)
_cell_length_c 10.478(2)
_cell_measurement_reflns_used 25
_cell_measurement_temperature 293.0(10)
_cell_measurement_theta_max 16.7
_cell_measurement_theta_min 10
_cell_volume 1244.8(4)
_diffrn_measurement_device 'Rigaku AFC-6S'
_diffrn_measurement_method \w-2\q
_diffrn_radiation_type MoK\a
_diffrn_radiation_wavelength 0.71069
_diffrn_reflns_av_R_equivalents 0.039
_diffrn_reflns_limit_h_max 11
_diffrn_reflns_limit_h_min 0
_diffrn_reflns_limit_k_max 14
_diffrn_reflns_limit_k_min 0
_diffrn_reflns_limit_l_max 12
_diffrn_reflns_limit_l_min -12
_diffrn_reflns_number 2462
_diffrn_reflns_theta_max 25.05
_diffrn_standards_decay_% <2
_diffrn_standards_interval_count 150
_diffrn_standards_number 3
_exptl_absorpt_coefficient_mu 0.049
_exptl_absorpt_correction_type none
_exptl_crystal_colour colorless
_exptl_crystal_density_diffrn 0.957
_exptl_crystal_description prism
_exptl_crystal_size_max 0.85
_exptl_crystal_size_mid 0.40
_exptl_crystal_size_min 0.31
_refine_diff_density_max 0.13
_refine_diff_density_min -0.12
_refine_ls_extinction_coef ' refined second parameter, 1.3756E-6'
_refine_ls_extinction_method 'estimated from low-angle data'
_refine_ls_goodness_of_fit_obs 1.54
_refine_ls_hydrogen_treatment noref
_refine_ls_number_parameters 119
_refine_ls_number_reflns 789
_refine_ls_R_factor_obs 0.044
_refine_ls_shift/esd_max 0.002
_refine_ls_structure_factor_coef F
_refine_ls_weighting_details 'w = 1/\s^2^(F)'
_refine_ls_weighting_scheme calc
_refine_ls_wR_factor_obs 0.050
_reflns_number_observed 789
_reflns_number_total 2320
_reflns_observed_criterion F>3.00\s(F)
_cod_data_source_file as1115.cif
_cod_data_source_block as1115_structure_1_of_1
_cod_depositor_comments
;
The following automatic conversions were performed:

'_refine_ls_weighting_scheme' value 'w = 1/\s^2^(F)' was changed to
'calc'. New tag '_refine_ls_weighting_details' was created. The value
of the new tag was set to 'w = 1/\s^2^(F)'.

Automatic conversion script
Id: cif_fix_values 3143 2015-03-26 13:38:13Z robertas 
;
_cod_original_cell_volume 1244.7(3)
_cod_original_sg_symbol_H-M 'P 21/n'
_cod_database_code 2010429

loop_
_symmetry_equiv_pos_as_xyz
x,y,z
1/2+x,1/2-y,1/2+z
-x,-y,-z
1/2-x,1/2+y,1/2-z

loop_
_atom_site_label
_atom_site_fract_x
_atom_site_fract_y
_atom_site_fract_z
C(1) .0688(4) .2622(3) .9057(4)
C(2) .0727(4) .1914(3) .8127(4)
C(3) -.0500(4) .1218(3) .7789(3)
C(4) -.1148(3) .0522(3) .8493(3)
C(5) -.0685(3) .0294(3) .9904(3)
C(6) .1934(4) .1840(3) .7264(4)
C(7) .1471(5) .2352(4) .5972(4)
C(8) .3250(5) .2413(4) .7812(5)
C(9) .2331(4) .0679(4) .7049(4)
C(10) -.2425(4) -.0106(3) .7938(3)
C(11) -.3678(5) .0111(4) .8723(5)
C(12) -.2889(4) .0195(4) .6572(4)
C(13) -.2112(5) -.1298(4) .7972(5)
H(1) -.0130 .2686 .9514
H(2) .1477 .3067 .9272
H(3) -.0084 .1281 .6929
H(4) -.0596 .0959 1.0345
H(5) -.1389 -.0128 1.0255
H(6) .1285 .3093 .6092
H(7) .2196 .2275 .5407
H(8) .0645 .2007 .5617
H(9) .3580 .2082 .8594
H(10) .3953 .2369 .7220
H(11) .3038 .3144 .7962
H(12) .1529 .0294 .6711
H(13) .3040 .0648 .6463
H(14) .2672 .0368 .7840
H(15) -.3919 .0850 .8664
H(16) -.4454 -.0310 .8400
H(17) -.3439 -.0071 .9593
H(18) -.3148 .0931 .6537
H(19) -.2139 .0076 .6044
H(20) -.3670 -.0234 .6279
H(21) -.2932 -.1685 .7683
H(22) -.1382 -.1450 .7432
H(23) -.1825 -.1507 .8825

loop_
_geom_angle_atom_site_label_1
_geom_angle_atom_site_label_2
_geom_angle_atom_site_label_3
_geom_angle_site_symmetry_3
_geom_angle
_geom_angle_publ_flag
C(1) C(2) C(3) . 120.2(4) yes
C(1) C(2) C(6) . 123.1(4) yes
C(3) C(2) C(6) . 116.4(3) yes
C(2) C(3) C(4) . 130.3(3) yes
C(3) C(4) C(5) . 123.0(3) yes
C(3) C(4) C(10) . 121.2(3) yes
C(5) C(4) C(10) . 115.7(3) yes
C(4) C(5) C(5) 3_557 113.8(4) yes
C(2) C(6) C(7) . 108.6(3) yes
C(2) C(6) C(8) . 113.0(4) yes
C(2) C(6) C(9) . 110.8(3) yes
C(7) C(6) C(8) . 108.2(4) yes
C(7) C(6) C(9) . 109.0(4) yes
C(8) C(6) C(9) . 107.2(4) yes
C(4) C(10) C(11) . 109.9(3) yes
C(4) C(10) C(12) . 113.6(3) yes
C(4) C(10) C(13) . 110.0(3) yes
C(11) C(10) C(12) . 106.3(3) yes
C(11) C(10) C(13) . 108.8(4) yes
C(12) C(10) C(13) . 108.0(4) yes

loop_
_geom_bond_atom_site_label_1
_geom_bond_atom_site_label_2
_geom_bond_site_symmetry_1
_geom_bond_site_symmetry_2
_geom_bond_distance
_geom_bond_publ_flag
C(1) C(2) . . 1.318(5) yes
C(2) C(3) . . 1.479(5) yes
C(2) C(6) . . 1.523(5) yes
C(3) C(4) . . 1.323(4) yes
C(4) C(5) . . 1.537(5) yes
C(4) C(10) . . 1.528(5) yes
C(5) C(5) . 3_557 1.500(6) yes
C(6) C(7) . . 1.531(5) yes
C(6) C(8) . . 1.520(5) yes
C(6) C(9) . . 1.516(5) yes
C(10) C(11) . . 1.528(5) yes
C(10) C(12) . . 1.512(5) yes
C(10) C(13) . . 1.515(5) yes

loop_
_geom_torsion_atom_site_label_1
_geom_torsion_atom_site_label_2
_geom_torsion_atom_site_label_3
_geom_torsion_atom_site_label_4
_geom_torsion_site_symmetry_1
_geom_torsion_site_symmetry_3
_geom_torsion_site_symmetry_4
_geom_torsion
_geom_torsion_publ_flag
C(1) C(2) C(3) C(4) . . . -59.0(6) yes
C(1) C(2) C(6) C(7) . . . -103.0(5) yes
C(1) C(2) C(6) C(8) . . . 17.1(6) yes
C(1) C(2) C(6) C(9) . . . 137.3(4) yes
C(2) C(3) C(4) C(5) . . . -0.5(6) yes
C(2) C(3) C(4) C(10) . . . 179.2(4) yes
C(3) C(2) C(6) C(7) . . . 70.8(5) yes
C(3) C(2) C(6) C(8) . . . -169.2(3) yes
C(3) C(2) C(6) C(9) . . . -48.9(4) yes
C(3) C(4) C(5) C(5) . . 3_557 -69.7(6) yes
C(3) C(4) C(10) C(11) . . . -122.0(4) yes
C(3) C(4) C(10) C(12) . . . -3.1(5) yes
C(3) C(4) C(10) C(13) . . . 118.1(4) yes
C(4) C(3) C(2) C(6) . . . 127.1(4) yes
C(4) C(5) C(5) C(4) . 3_557 . 180 yes
C(5) C(4) C(10) C(11) . . . 57.7(4) yes
C(5) C(4) C(10) C(12) . . . 176.6(3) yes
C(5) C(4) C(10) C(13) . . . -62.2(4) yes
C(5) C(5) C(4) C(10) 3_557 . . -110.6(4) yes
